data_7706893
loop_
_publ_author_name
'Pischedda, Sara'
'Stoccoro, Sergio'
'Zucca, Antonio'
'Sciortino, Giuseppe'
'Ortu, Fabrizio'
'Clarkson, Guy J.'

_publ_section_title
;
 Synthesis and characterization of new Pd(ii) and Pt(ii) complexes with
 3-substituted 1-(2-pyridyl)imidazo[1,5-a]pyridine ligands.
;
_journal_issue 14
_journal_name_full 'Dalton transactions (Cambridge, England : 2003)'
_journal_page_first 4859
_journal_page_last 4873
_journal_paper_doi 10.1039/d1dt00546d
_journal_volume 50
_journal_year 2021
_chemical_formula_moiety 'C22 H22 Cl N3 Pd'
_chemical_formula_sum 'C22 H22 Cl N3 Pd'
_chemical_formula_weight 470.27
_space_group_crystal_system triclinic
_space_group_IT_number 2
_space_group_name_Hall '-P 1'
_space_group_name_H-M_alt 'P -1'
_atom_sites_solution_hydrogens geom
_atom_sites_solution_primary dual
_atom_sites_solution_secondary difmap
_audit_creation_date 2020-12-18
_audit_creation_method
;
Olex2 1.3
(compiled 2020.07.31 svn.rc2a77460 for OlexSys, GUI svn.r6145)
;
_audit_update_record
;
2021-02-06 deposited with the CCDC.	2021-03-17 downloaded from the CCDC.
;
_cell_angle_alpha 73.015(8)
_cell_angle_beta 80.802(7)
_cell_angle_gamma 85.043(7)
_cell_formula_units_Z 2
_cell_length_a 8.6794(7)
_cell_length_b 10.7831(9)
_cell_length_c 10.8932(9)
_cell_measurement_reflns_used 2329
_cell_measurement_temperature 150.00(10)
_cell_measurement_theta_max 27.8480
_cell_measurement_theta_min 1.9690
_cell_volume 961.65(14)
_computing_cell_refinement 'CrysAlisPro 1.171.40.40a (Rigaku OD, 2019)'
_computing_data_collection 'CrysAlisPro 1.171.40.40a (Rigaku OD, 2019)'
_computing_data_reduction 'CrysAlisPro 1.171.40.40a (Rigaku OD, 2019)'
_computing_molecular_graphics 'Olex2 1.3 (Dolomanov et al., 2009)'
_computing_publication_material 'Olex2 1.3 (Dolomanov et al., 2009)'
_computing_structure_refinement 'SHELXL 2018/3 (Sheldrick, 2015)'
_computing_structure_solution 'ShelXT (Sheldrick, 2015)'
_diffrn_ambient_environment N~2~
_diffrn_ambient_temperature 150.00(10)
_diffrn_detector 'CCD plate'
_diffrn_detector_area_resol_mean 10.0000
_diffrn_measured_fraction_theta_full 0.992
_diffrn_measured_fraction_theta_max 0.750
_diffrn_measurement_details
;
List of Runs (angles in degrees, time in seconds):

  # Type    Start    End  Width  t~exp~   \w     \q     \k     \f   Frames
#--------------------------------------------------------------------------
  1  \w    -15.00  27.00   1.00    3.00    --   -7.80 -66.00 173.00   42
  2  \w    -80.00 -27.00   1.00    3.00    --   -7.80 -66.00 173.00   53
  3  \w    -28.00  65.00   1.00    3.00    --    5.00  57.00-120.00   93
  4  \w    -31.00  72.00   1.00    3.00    --   -7.80  57.00  30.00  103
  5  \w    -21.00  38.00   1.00    3.00    --   -7.80  66.00 -52.00   59
;
_diffrn_measurement_device 'four-circle diffractometer'
_diffrn_measurement_device_type 'XtaLAB AFC11 (RINC): Kappa single'
_diffrn_measurement_method '\w scans'
_diffrn_orient_matrix_type 'CrysAlisPro convention (1999,Acta A55,543-557)'
_diffrn_orient_matrix_UB_11 -0.0286118000
_diffrn_orient_matrix_UB_12 0.0521957000
_diffrn_orient_matrix_UB_13 0.0257686000
_diffrn_orient_matrix_UB_21 -0.0554449000
_diffrn_orient_matrix_UB_22 -0.0408643000
_diffrn_orient_matrix_UB_23 0.0453259000
_diffrn_orient_matrix_UB_31 0.0545258000
_diffrn_orient_matrix_UB_32 -0.0185650000
_diffrn_orient_matrix_UB_33 0.0448476000
_diffrn_radiation_monochromator mirror
_diffrn_radiation_probe x-ray
_diffrn_radiation_type 'Mo K\a'
_diffrn_radiation_wavelength 0.71073
_diffrn_reflns_av_R_equivalents 0.0503
_diffrn_reflns_av_unetI/netI 0.0803
_diffrn_reflns_Laue_measured_fraction_full 0.992
_diffrn_reflns_Laue_measured_fraction_max 0.750
_diffrn_reflns_limit_h_max 10
_diffrn_reflns_limit_h_min -11
_diffrn_reflns_limit_k_max 14
_diffrn_reflns_limit_k_min -12
_diffrn_reflns_limit_l_max 15
_diffrn_reflns_limit_l_min -12
_diffrn_reflns_number 10385
_diffrn_reflns_point_group_measured_fraction_full 0.992
_diffrn_reflns_point_group_measured_fraction_max 0.750
_diffrn_reflns_theta_full 25.242
_diffrn_reflns_theta_max 30.654
_diffrn_reflns_theta_min 1.975
_diffrn_source 'Rotating-anode X-ray tube (dual wavelength)'
_diffrn_source_type 'Rigaku (Mo) X-ray DW Source'
_exptl_absorpt_coefficient_mu 1.115
_exptl_absorpt_correction_T_max 1.000
_exptl_absorpt_correction_T_min 0.924
_exptl_absorpt_correction_type gaussian
_exptl_absorpt_process_details
;
CrysAlisPro 1.171.40.40a (Rigaku Oxford Diffraction, 2019)
Numerical absorption correction based on gaussian integration over
			a multifaceted crystal model
Empirical absorption correction using spherical harmonics,
 implemented in SCALE3 ABSPACK scaling algorithm.
;
_exptl_crystal_colour 'clear yellow'
_exptl_crystal_colour_lustre clear
_exptl_crystal_colour_primary yellow
_exptl_crystal_density_diffrn 1.624
_exptl_crystal_description plate
_exptl_crystal_F_000 476
_exptl_crystal_size_max 0.109
_exptl_crystal_size_mid 0.084
_exptl_crystal_size_min 0.064
_refine_diff_density_max 0.594
_refine_diff_density_min -0.650
_refine_diff_density_rms 0.123
_refine_ls_extinction_method none
_refine_ls_goodness_of_fit_ref 1.029
_refine_ls_hydrogen_treatment constr
_refine_ls_matrix_type full
_refine_ls_number_parameters 248
_refine_ls_number_reflns 4473
_refine_ls_number_restraints 247
_refine_ls_restrained_S_all 1.002
_refine_ls_R_factor_all 0.0682
_refine_ls_R_factor_gt 0.0434
_refine_ls_shift/su_max 0.001
_refine_ls_shift/su_mean 0.000
_refine_ls_structure_factor_coef Fsqd
_refine_ls_weighting_details 'w=1/[\s^2^(Fo^2^)+(0.0364P)^2^+0.0958P] where P=(Fo^2^+2Fc^2^)/3'
_refine_ls_weighting_scheme calc
_refine_ls_wR_factor_gt 0.0863
_refine_ls_wR_factor_ref 0.0926
_reflns_Friedel_coverage 0.000
_reflns_number_gt 3359
_reflns_number_total 4473
_reflns_threshold_expression 'I > 2\s(I)'
_cod_data_source_file d1dt00546d2.cif
_cod_data_source_block 11
_cod_depositor_comments 'Adding full bibliography for 7706891--7706895.cif.'
_cod_database_code 7706893
_manchester_internal_coll_name rtc1
_manchester_internal_coll_client FO/SS
_manchester_internal_coll_type custom
_manchester_internal_coll_frame_time 3s
_manchester_internal_coll_frame_width 1
_manchester_internal_coll_frame_method \w
_manchester_internal_coll_user FO
_manchester_internal_coll_date 18/07/2018
_manchester_internal_process_user FO
_manchester_internal_process_date 30/04/2019
_manchester_internal_solution_user FO
_manchester_internal_solution_date 30/04/2019
_manchester_internal_refinement_user FO
_manchester_internal_refinement_date 18/12/2020
_manchester_internal_validation_user FO
_manchester_internal_validation_date 18/12/2020
_manchester_internal_archive_date 18/12/2020
_shelx_shelxl_version_number 2018/3
_chemical_oxdiff_formula 'PtC30 Cl'
_shelx_space_group_comment
;
The symmetry employed for this shelxl refinement is uniquely defined
by the following loop, which should always be used as a source of
symmetry information in preference to the above space-group names.
They are only intended as comments.
;
_reflns_odcompleteness_completeness 98.37
_reflns_odcompleteness_iscentric 1
_reflns_odcompleteness_theta 26.32
_olex2_refinement_description
;
1. Fixed Uiso
 At 1.2 times of:
  All C(H) groups
 At 1.5 times of:
  All C(H,H,H) groups
2. Restrained distances
 Pd1-Cl1A \\sim Pd1-Cl1
 with sigma of 0.02
 Pd1-C22A \\sim Pd1-C22
 with sigma of 0.02
3. Uiso/Uaniso restraints and constraints
Uanis(Cl1A) = Uanis(C22) = Uanis(Cl1) = Uanis(C22A)
4. Rigid body (RIGU) restrains
 All non-hydrogen atoms
 with sigma for 1-2 distances of 0.004 and sigma for 1-3 distances of 0.004
5. Others
 Sof(Cl1A)=Sof(C22A)=Sof(H22D)=Sof(H22E)=Sof(H22F)=1-FVAR(1)
 Sof(Cl1)=Sof(C22)=Sof(H22A)=Sof(H22B)=Sof(H22C)=FVAR(1)
6.a Me refined with riding coordinates:
 C22(H22A,H22B,H22C), C22A(H22D,H22E,H22F)
6.b Aromatic/amide H refined with riding coordinates:
 C1(H1), C2(H2), C3(H3), C4(H4), C8(H8), C9(H9), C10(H10), C11(H11), C15(H15),
 C17(H17)
6.c Idealised Me refined as rotating group:
 C19(H19A,H19B,H19C), C20(H20A,H20B,H20C), C21(H21A,H21B,H21C)
;
_olex2_submission_special_instructions 'No special instructions were received'
_oxdiff_exptl_absorpt_empirical_details
;
Empirical correction (ABSPACK) includes:
- Absorption correction using spherical harmonics
- Frame scaling
;
_oxdiff_exptl_absorpt_empirical_full_max 1.555
_oxdiff_exptl_absorpt_empirical_full_min 0.788

loop_
_space_group_symop_operation_xyz
'x, y, z'
'-x, -y, -z'

loop_
_atom_site_label
_atom_site_type_symbol
_atom_site_fract_x
_atom_site_fract_y
_atom_site_fract_z
_atom_site_U_iso_or_equiv
_atom_site_adp_type
_atom_site_occupancy
_atom_site_site_symmetry_order
_atom_site_calc_flag
_atom_site_refinement_flags_posn
_atom_site_refinement_flags_adp
_atom_site_refinement_flags_occupancy
_atom_site_disorder_assembly
_atom_site_disorder_group
Pd1 Pd 0.37289(4) 0.32756(3) 0.86297(3) 0.01971(10) Uani 1 1 d D . . . .
N1 N 0.3803(4) 0.5235(3) 0.8714(3) 0.0184(7) Uani 1 1 d . . . . .
N2 N 0.5963(4) 0.3725(3) 0.7737(3) 0.0187(7) Uani 1 1 d . . . . .
N3 N 0.8472(4) 0.3880(3) 0.7018(3) 0.0177(6) Uani 1 1 d . . . . .
C1 C 0.2608(5) 0.5985(4) 0.9105(4) 0.0243(9) Uani 1 1 d . . . . .
H1 H 0.163017 0.563327 0.940285 0.029 Uiso 1 1 calc R U . . .
C2 C 0.2780(5) 0.7251(4) 0.9079(4) 0.0278(9) Uani 1 1 d . . . . .
H2 H 0.192273 0.775601 0.931073 0.033 Uiso 1 1 calc R U . . .
C3 C 0.4224(5) 0.7751(4) 0.8710(4) 0.0260(9) Uani 1 1 d . . . . .
H3 H 0.437030 0.859421 0.871283 0.031 Uiso 1 1 calc R U . . .
C4 C 0.5485(5) 0.6986(4) 0.8328(4) 0.0226(8) Uani 1 1 d . . . . .
H4 H 0.648013 0.731150 0.807661 0.027 Uiso 1 1 calc R U . . .
C5 C 0.5232(4) 0.5735(3) 0.8328(3) 0.0175(8) Uani 1 1 d . . . . .
C6 C 0.6420(4) 0.4880(4) 0.7863(3) 0.0187(8) Uani 1 1 d . . . . .
C7 C 0.8003(4) 0.4982(3) 0.7440(3) 0.0182(8) Uani 1 1 d . . . . .
C8 C 0.9180(5) 0.5861(4) 0.7336(4) 0.0238(8) Uani 1 1 d . . . . .
H8 H 0.893317 0.658645 0.763813 0.029 Uiso 1 1 calc R U . . .
C9 C 1.0651(5) 0.5646(4) 0.6802(3) 0.0233(8) Uani 1 1 d . . . . .
H9 H 1.140911 0.623768 0.671276 0.028 Uiso 1 1 calc R U . . .
C10 C 1.1052(5) 0.4515(4) 0.6371(4) 0.0269(9) Uani 1 1 d . . . . .
H10 H 1.207515 0.437535 0.601070 0.032 Uiso 1 1 calc R U . . .
C11 C 0.9996(4) 0.3660(4) 0.6475(3) 0.0211(8) Uani 1 1 d . . . . .
H11 H 1.026845 0.292642 0.619002 0.025 Uiso 1 1 calc R U . . .
C12 C 0.7189(4) 0.3144(3) 0.7222(3) 0.0184(8) Uani 1 1 d . . . . .
C13 C 0.7280(5) 0.1988(4) 0.6725(3) 0.0210(8) Uani 1 1 d . . . . .
C14 C 0.6547(5) 0.2081(4) 0.5641(4) 0.0226(8) Uani 1 1 d . . . . .
C15 C 0.6749(5) 0.1045(4) 0.5101(4) 0.0248(9) Uani 1 1 d . . . . .
H15 H 0.628793 0.110522 0.437088 0.030 Uiso 1 1 calc R U . . .
C16 C 0.7617(5) -0.0073(4) 0.5621(4) 0.0263(9) Uani 1 1 d . . . . .
C17 C 0.8301(5) -0.0154(4) 0.6723(4) 0.0259(9) Uani 1 1 d . . . . .
H17 H 0.887698 -0.090334 0.708629 0.031 Uiso 1 1 calc R U . . .
C18 C 0.8138(5) 0.0865(4) 0.7289(4) 0.0230(8) Uani 1 1 d . . . . .
C19 C 0.5555(5) 0.3254(4) 0.5052(4) 0.0272(9) Uani 1 1 d . . . . .
H19A H 0.540237 0.324371 0.420185 0.041 Uiso 1 1 calc R U . . .
H19B H 0.606974 0.402698 0.499170 0.041 Uiso 1 1 calc R U . . .
H19C H 0.456081 0.323870 0.558824 0.041 Uiso 1 1 calc R U . . .
C20 C 0.7854(5) -0.1155(4) 0.4986(4) 0.0346(11) Uani 1 1 d . . . . .
H20A H 0.710752 -0.180598 0.541738 0.052 Uiso 1 1 calc R U . . .
H20B H 0.889193 -0.153359 0.504522 0.052 Uiso 1 1 calc R U . . .
H20C H 0.771425 -0.081636 0.409061 0.052 Uiso 1 1 calc R U . . .
C21 C 0.8897(5) 0.0729(4) 0.8477(4) 0.0311(10) Uani 1 1 d . . . . .
H21A H 0.984460 0.119369 0.823108 0.047 Uiso 1 1 calc R U . . .
H21B H 0.913363 -0.017238 0.887473 0.047 Uiso 1 1 calc R U . . .
H21C H 0.819723 0.107772 0.908124 0.047 Uiso 1 1 calc R U . . .
Cl1 Cl 0.12625(15) 0.29259(12) 0.97907(14) 0.0252(3) Uani 0.955(3) 1 d D . P A 1
C22 C 0.3854(6) 0.1409(4) 0.8506(5) 0.0252(3) Uani 0.955(3) 1 d D . P A 1
H22A H 0.287767 0.101129 0.888831 0.038 Uiso 0.955(3) 1 calc R U P A 1
H22B H 0.406937 0.141593 0.761175 0.038 Uiso 0.955(3) 1 calc R U P A 1
H22C H 0.467491 0.092502 0.895989 0.038 Uiso 0.955(3) 1 calc R U P A 1
Cl1A Cl 0.350(3) 0.1354(19) 0.826(2) 0.0252(3) Uani 0.045(3) 1 d D . P A 2
C22A C 0.156(9) 0.320(15) 0.972(14) 0.0252(3) Uani 0.045(3) 1 d D . P A 2
H22D H 0.098945 0.252892 0.960033 0.038 Uiso 0.045(3) 1 calc R U P A 2
H22E H 0.167611 0.300781 1.062069 0.038 Uiso 0.045(3) 1 calc R U P A 2
H22F H 0.100555 0.401795 0.945440 0.038 Uiso 0.045(3) 1 calc R U P A 2

loop_
_atom_site_aniso_label
_atom_site_aniso_U_11
_atom_site_aniso_U_22
_atom_site_aniso_U_33
_atom_site_aniso_U_23
_atom_site_aniso_U_13
_atom_site_aniso_U_12
Pd1 0.01879(18) 0.01782(16) 0.02358(16) -0.00932(11) 0.00130(11) -0.00237(11)
N1 0.0197(17) 0.0167(16) 0.0189(16) -0.0060(12) -0.0026(12) 0.0019(13)
N2 0.0191(17) 0.0138(15) 0.0246(16) -0.0073(13) -0.0037(13) -0.0008(13)
N3 0.0189(16) 0.0153(15) 0.0194(15) -0.0071(12) -0.0005(12) -0.0008(13)
C1 0.020(2) 0.027(2) 0.028(2) -0.0138(17) -0.0021(16) 0.0014(17)
C2 0.026(2) 0.031(2) 0.032(2) -0.0192(18) -0.0035(17) 0.0027(18)
C3 0.030(2) 0.017(2) 0.033(2) -0.0120(16) -0.0044(17) 0.0023(17)
C4 0.022(2) 0.023(2) 0.028(2) -0.0143(16) -0.0047(16) 0.0010(17)
C5 0.0179(19) 0.0178(18) 0.0162(17) -0.0047(14) -0.0031(14) 0.0024(15)
C6 0.0179(19) 0.0171(18) 0.0214(19) -0.0062(15) -0.0023(14) 0.0004(15)
C7 0.0180(19) 0.0148(18) 0.0209(18) -0.0050(14) -0.0014(14) 0.0014(15)
C8 0.025(2) 0.018(2) 0.030(2) -0.0087(16) -0.0062(16) -0.0003(16)
C9 0.019(2) 0.029(2) 0.0222(19) -0.0062(16) -0.0016(15) -0.0092(17)
C10 0.015(2) 0.033(2) 0.031(2) -0.0094(18) -0.0024(16) 0.0020(17)
C11 0.020(2) 0.019(2) 0.0228(19) -0.0067(15) 0.0017(15) 0.0044(16)
C12 0.021(2) 0.0134(17) 0.0213(18) -0.0057(14) -0.0023(15) -0.0020(15)
C13 0.021(2) 0.0185(19) 0.0243(19) -0.0104(15) 0.0038(15) -0.0052(16)
C14 0.020(2) 0.021(2) 0.027(2) -0.0092(16) -0.0004(15) -0.0014(16)
C15 0.026(2) 0.028(2) 0.024(2) -0.0143(16) -0.0005(16) -0.0055(17)
C16 0.030(2) 0.021(2) 0.030(2) -0.0143(16) 0.0047(16) -0.0040(17)
C17 0.025(2) 0.0154(19) 0.036(2) -0.0093(16) 0.0001(17) 0.0013(17)
C18 0.024(2) 0.0184(19) 0.028(2) -0.0096(15) -0.0001(16) -0.0025(16)
C19 0.027(2) 0.023(2) 0.034(2) -0.0125(17) -0.0053(17) 0.0003(18)
C20 0.037(3) 0.030(2) 0.047(3) -0.027(2) -0.005(2) 0.003(2)
C21 0.045(3) 0.019(2) 0.032(2) -0.0060(17) -0.0135(19) 0.001(2)
Cl1 0.0191(7) 0.0250(7) 0.0310(6) -0.0111(5) 0.0056(4) -0.0049(4)
C22 0.0191(7) 0.0250(7) 0.0310(6) -0.0111(5) 0.0056(4) -0.0049(4)
Cl1A 0.0191(7) 0.0250(7) 0.0310(6) -0.0111(5) 0.0056(4) -0.0049(4)
C22A 0.0191(7) 0.0250(7) 0.0310(6) -0.0111(5) 0.0056(4) -0.0049(4)

loop_
_atom_type_symbol
_atom_type_description
_atom_type_scat_dispersion_real
_atom_type_scat_dispersion_imag
_atom_type_scat_source
C C 0.0033 0.0016 'International Tables Vol C Tables 4.2.6.8 and 6.1.1.4'
H H 0.0000 0.0000 'International Tables Vol C Tables 4.2.6.8 and 6.1.1.4'
Cl Cl 0.1484 0.1585 'International Tables Vol C Tables 4.2.6.8 and 6.1.1.4'
N N 0.0061 0.0033 'International Tables Vol C Tables 4.2.6.8 and 6.1.1.4'
Pd Pd -0.9988 1.0072 'International Tables Vol C Tables 4.2.6.8 and 6.1.1.4'

loop_
_exptl_crystal_face_index_h
_exptl_crystal_face_index_k
_exptl_crystal_face_index_l
_exptl_crystal_face_perp_dist
0 1 1 0.0569
0 -1 -1 0.0512
1 -1 0 0.0191
-1 0 -1 0.0433
0 0 1 0.0357
0 0 -1 0.0357
1 0 0 0.0357
1 0 -1 0.0289
-1 0 0 0.0484
1 1 -1 0.0378
-1 -1 1 0.0378
0 -1 1 0.0270
0 1 -1 0.0375
1 1 0 0.0478
5 11 12 0.0385

loop_
_geom_angle_atom_site_label_1
_geom_angle_atom_site_label_2
_geom_angle_atom_site_label_3
_geom_angle
_geom_angle_site_symmetry_1
_geom_angle_site_symmetry_3
_geom_angle_publ_flag
N1 Pd1 Cl1 95.31(9) . . ?
N1 Pd1 Cl1A 171.2(6) . . ?
N2 Pd1 N1 78.94(12) . . ?
N2 Pd1 Cl1 173.01(9) . . ?
N2 Pd1 Cl1A 101.5(6) . . ?
C22 Pd1 N1 175.27(17) . . ?
C22 Pd1 N2 96.44(16) . . ?
C22 Pd1 Cl1 89.23(14) . . ?
C22A Pd1 N1 88(4) . . ?
C22A Pd1 N2 165(4) . . ?
C22A Pd1 Cl1A 93(4) . . ?
C1 N1 Pd1 127.6(3) . . ?
C5 N1 Pd1 114.0(2) . . ?
C5 N1 C1 118.4(3) . . ?
C6 N2 Pd1 112.9(2) . . ?
C12 N2 Pd1 137.7(3) . . ?
C12 N2 C6 108.6(3) . . ?
C11 N3 C7 122.6(3) . . ?
C12 N3 C7 108.1(3) . . ?
C12 N3 C11 129.3(3) . . ?
N1 C1 H1 118.7 . . ?
N1 C1 C2 122.6(4) . . ?
C2 C1 H1 118.7 . . ?
C1 C2 H2 120.5 . . ?
C3 C2 C1 119.0(4) . . ?
C3 C2 H2 120.5 . . ?
C2 C3 H3 120.3 . . ?
C2 C3 C4 119.4(4) . . ?
C4 C3 H3 120.3 . . ?
C3 C4 H4 120.5 . . ?
C5 C4 C3 119.1(4) . . ?
C5 C4 H4 120.5 . . ?
N1 C5 C4 121.4(3) . . ?
N1 C5 C6 114.3(3) . . ?
C4 C5 C6 124.2(4) . . ?
N2 C6 C5 118.4(3) . . ?
C7 C6 N2 108.4(3) . . ?
C7 C6 C5 133.1(3) . . ?
N3 C7 C8 116.8(3) . . ?
C6 C7 N3 105.6(3) . . ?
C6 C7 C8 137.6(3) . . ?
C7 C8 H8 119.9 . . ?
C9 C8 C7 120.2(3) . . ?
C9 C8 H8 119.9 . . ?
C8 C9 H9 119.9 . . ?
C8 C9 C10 120.3(4) . . ?
C10 C9 H9 119.9 . . ?
C9 C10 H10 119.4 . . ?
C11 C10 C9 121.3(4) . . ?
C11 C10 H10 119.4 . . ?
N3 C11 H11 120.6 . . ?
C10 C11 N3 118.7(3) . . ?
C10 C11 H11 120.6 . . ?
N2 C12 N3 109.3(3) . . ?
N2 C12 C13 129.7(3) . . ?
N3 C12 C13 120.5(3) . . ?
C14 C13 C12 118.2(3) . . ?
C18 C13 C12 120.5(3) . . ?
C18 C13 C14 121.2(3) . . ?
C13 C14 C19 122.3(3) . . ?
C15 C14 C13 118.3(4) . . ?
C15 C14 C19 119.4(3) . . ?
C14 C15 H15 119.0 . . ?
C16 C15 C14 121.9(4) . . ?
C16 C15 H15 119.0 . . ?
C15 C16 C17 118.5(3) . . ?
C15 C16 C20 120.5(4) . . ?
C17 C16 C20 121.0(4) . . ?
C16 C17 H17 119.3 . . ?
C18 C17 C16 121.4(4) . . ?
C18 C17 H17 119.3 . . ?
C13 C18 C21 122.1(3) . . ?
C17 C18 C13 118.6(3) . . ?
C17 C18 C21 119.3(4) . . ?
C14 C19 H19A 109.5 . . ?
C14 C19 H19B 109.5 . . ?
C14 C19 H19C 109.5 . . ?
H19A C19 H19B 109.5 . . ?
H19A C19 H19C 109.5 . . ?
H19B C19 H19C 109.5 . . ?
C16 C20 H20A 109.5 . . ?
C16 C20 H20B 109.5 . . ?
C16 C20 H20C 109.5 . . ?
H20A C20 H20B 109.5 . . ?
H20A C20 H20C 109.5 . . ?
H20B C20 H20C 109.5 . . ?
C18 C21 H21A 109.5 . . ?
C18 C21 H21B 109.5 . . ?
C18 C21 H21C 109.5 . . ?
H21A C21 H21B 109.5 . . ?
H21A C21 H21C 109.5 . . ?
H21B C21 H21C 109.5 . . ?
Pd1 C22 H22A 109.5 . . ?
Pd1 C22 H22B 109.5 . . ?
Pd1 C22 H22C 109.5 . . ?
H22A C22 H22B 109.5 . . ?
H22A C22 H22C 109.5 . . ?
H22B C22 H22C 109.5 . . ?
Pd1 C22A H22D 109.5 . . ?
Pd1 C22A H22E 109.5 . . ?
Pd1 C22A H22F 109.5 . . ?
H22D C22A H22E 109.5 . . ?
H22D C22A H22F 109.5 . . ?
H22E C22A H22F 109.5 . . ?

loop_
_geom_bond_atom_site_label_1
_geom_bond_atom_site_label_2
_geom_bond_distance
_geom_bond_site_symmetry_2
_geom_bond_publ_flag
Pd1 N1 2.148(3) . ?
Pd1 N2 2.055(3) . ?
Pd1 Cl1 2.3064(12) . ?
Pd1 C22 2.049(5) . ?
Pd1 Cl1A 2.256(16) . ?
Pd1 C22A 2.05(2) . ?
N1 C1 1.352(5) . ?
N1 C5 1.350(5) . ?
N2 C6 1.390(5) . ?
N2 C12 1.319(5) . ?
N3 C7 1.402(4) . ?
N3 C11 1.390(5) . ?
N3 C12 1.375(5) . ?
C1 H1 0.9300 . ?
C1 C2 1.377(6) . ?
C2 H2 0.9300 . ?
C2 C3 1.361(6) . ?
C3 H3 0.9300 . ?
C3 C4 1.397(5) . ?
C4 H4 0.9300 . ?
C4 C5 1.385(5) . ?
C5 C6 1.452(5) . ?
C6 C7 1.381(5) . ?
C7 C8 1.423(5) . ?
C8 H8 0.9300 . ?
C8 C9 1.346(5) . ?
C9 H9 0.9300 . ?
C9 C10 1.428(5) . ?
C10 H10 0.9300 . ?
C10 C11 1.325(6) . ?
C11 H11 0.9300 . ?
C12 C13 1.489(5) . ?
C13 C14 1.403(5) . ?
C13 C18 1.398(5) . ?
C14 C15 1.393(5) . ?
C14 C19 1.505(5) . ?
C15 H15 0.9300 . ?
C15 C16 1.386(6) . ?
C16 C17 1.400(6) . ?
C16 C20 1.506(5) . ?
C17 H17 0.9300 . ?
C17 C18 1.396(5) . ?
C18 C21 1.509(5) . ?
C19 H19A 0.9600 . ?
C19 H19B 0.9600 . ?
C19 H19C 0.9600 . ?
C20 H20A 0.9600 . ?
C20 H20B 0.9600 . ?
C20 H20C 0.9600 . ?
C21 H21A 0.9600 . ?
C21 H21B 0.9600 . ?
C21 H21C 0.9600 . ?
C22 H22A 0.9600 . ?
C22 H22B 0.9600 . ?
C22 H22C 0.9600 . ?
C22A H22D 0.9600 . ?
C22A H22E 0.9600 . ?
C22A H22F 0.9600 . ?

loop_
_geom_torsion_atom_site_label_1
_geom_torsion_atom_site_label_2
_geom_torsion_atom_site_label_3
_geom_torsion_atom_site_label_4
_geom_torsion
_geom_torsion_site_symmetry_1
_geom_torsion_site_symmetry_2
_geom_torsion_site_symmetry_3
_geom_torsion_site_symmetry_4
_geom_torsion_publ_flag
Pd1 N1 C1 C2 -177.8(3) . . . . ?
Pd1 N1 C5 C4 -179.7(3) . . . . ?
Pd1 N1 C5 C6 3.3(4) . . . . ?
Pd1 N2 C6 C5 -12.8(4) . . . . ?
Pd1 N2 C6 C7 169.6(2) . . . . ?
Pd1 N2 C12 N3 -167.3(3) . . . . ?
Pd1 N2 C12 C13 21.1(6) . . . . ?
N1 C1 C2 C3 -3.5(6) . . . . ?
N1 C5 C6 N2 6.3(5) . . . . ?
N1 C5 C6 C7 -176.9(4) . . . . ?
N2 C6 C7 N3 1.9(4) . . . . ?
N2 C6 C7 C8 -178.1(4) . . . . ?
N2 C12 C13 C14 64.7(5) . . . . ?
N2 C12 C13 C18 -118.3(5) . . . . ?
N3 C7 C8 C9 2.7(5) . . . . ?
N3 C12 C13 C14 -106.1(4) . . . . ?
N3 C12 C13 C18 70.9(5) . . . . ?
C1 N1 C5 C4 0.1(5) . . . . ?
C1 N1 C5 C6 -177.0(3) . . . . ?
C1 C2 C3 C4 2.0(6) . . . . ?
C2 C3 C4 C5 0.3(6) . . . . ?
C3 C4 C5 N1 -1.4(5) . . . . ?
C3 C4 C5 C6 175.3(3) . . . . ?
C4 C5 C6 N2 -170.7(3) . . . . ?
C4 C5 C6 C7 6.2(6) . . . . ?
C5 N1 C1 C2 2.4(5) . . . . ?
C5 C6 C7 N3 -175.2(4) . . . . ?
C5 C6 C7 C8 4.8(8) . . . . ?
C6 N2 C12 N3 1.0(4) . . . . ?
C6 N2 C12 C13 -170.6(4) . . . . ?
C6 C7 C8 C9 -177.2(4) . . . . ?
C7 N3 C11 C10 1.1(5) . . . . ?
C7 N3 C12 N2 0.2(4) . . . . ?
C7 N3 C12 C13 172.7(3) . . . . ?
C7 C8 C9 C10 -1.9(6) . . . . ?
C8 C9 C10 C11 0.6(6) . . . . ?
C9 C10 C11 N3 -0.1(6) . . . . ?
C11 N3 C7 C6 177.6(3) . . . . ?
C11 N3 C7 C8 -2.4(5) . . . . ?
C11 N3 C12 N2 -178.6(3) . . . . ?
C11 N3 C12 C13 -6.2(6) . . . . ?
C12 N2 C6 C5 175.7(3) . . . . ?
C12 N2 C6 C7 -1.9(4) . . . . ?
C12 N3 C7 C6 -1.3(4) . . . . ?
C12 N3 C7 C8 178.7(3) . . . . ?
C12 N3 C11 C10 179.8(3) . . . . ?
C12 C13 C14 C15 174.2(4) . . . . ?
C12 C13 C14 C19 -5.9(6) . . . . ?
C12 C13 C18 C17 -174.6(4) . . . . ?
C12 C13 C18 C21 4.9(6) . . . . ?
C13 C14 C15 C16 1.5(6) . . . . ?
C14 C13 C18 C17 2.3(6) . . . . ?
C14 C13 C18 C21 -178.2(4) . . . . ?
C14 C15 C16 C17 0.2(6) . . . . ?
C14 C15 C16 C20 -178.0(4) . . . . ?
C15 C16 C17 C18 -0.7(6) . . . . ?
C16 C17 C18 C13 -0.5(6) . . . . ?
C16 C17 C18 C21 180.0(4) . . . . ?
C18 C13 C14 C15 -2.7(6) . . . . ?
C18 C13 C14 C19 177.1(4) . . . . ?
C19 C14 C15 C16 -178.4(4) . . . . ?
C20 C16 C17 C18 177.5(4) . . . . ?

loop_
_exptl_oxdiff_crystal_face_indexfrac_h
_exptl_oxdiff_crystal_face_indexfrac_k
_exptl_oxdiff_crystal_face_indexfrac_l
_exptl_oxdiff_crystal_face_x
_exptl_oxdiff_crystal_face_y
_exptl_oxdiff_crystal_face_z
-0.0000 1.0000 1.0000 0.0780 0.0045 0.0263
0.0000 -1.0000 -1.0000 -0.0780 -0.0045 -0.0263
1.0000 -1.0000 0.0000 -0.0808 -0.0146 0.0731
-1.0000 0.0000 -1.0000 0.0028 0.0101 -0.0994
-0.0000 -0.0000 1.0000 0.0258 0.0453 0.0448
0.0000 0.0000 -1.0000 -0.0258 -0.0453 -0.0448
1.0000 -0.0000 0.0000 -0.0286 -0.0554 0.0545
1.0000 -0.0000 -1.0000 -0.0544 -0.1008 0.0097
-1.0000 0.0000 -0.0000 0.0286 0.0554 -0.0545
1.0000 1.0000 -1.0000 -0.0022 -0.1416 -0.0089
-1.0000 -1.0000 1.0000 0.0022 0.1416 0.0089
0.0000 -1.0000 1.0000 -0.0264 0.0862 0.0634
-0.0000 1.0000 -1.0000 0.0264 -0.0862 -0.0634
1.0000 1.0000 0.0000 0.0236 -0.0963 0.0360
5.0044 11.4697 12.2189 0.7703 -0.1923 0.6079
